data_8100611
loop_
_publ_author_name
'Mizuguchi, Jin'
'Tojo, Kaoru'

_publ_section_title
;
Crystal structure of N,N'-bis(2-(4-pyridyl)ethyl)perylene-3,4:9,10-
bis(dicarboximide), C~38~H~24~N~4~O~4~
;
_journal_issue 2
_journal_name_full 'Zeitschrift f\"ur Kristallographie - New Crystal Structures'
_journal_page_first 247
_journal_page_last 248
_journal_volume 217
_journal_year 2002
_chemical_formula_moiety 'C38 H24 N4 O4 '
_chemical_formula_structural 'C38 H24 N4 O4 '
_chemical_formula_sum 'C38 H24 N4 O4'
_chemical_formula_weight 600.63
_space_group_IT_number 56
_symmetry_cell_setting orthorhombic
_symmetry_Int_Tables_number 56
_symmetry_space_group_name_Hall '-P 2ab 2ac'
_symmetry_space_group_name_H-M 'P c c n'
_cell_angle_alpha 90
_cell_angle_beta 90
_cell_angle_gamma 90
_cell_formula_units_Z 4
_cell_length_a 25.957(2)
_cell_length_b 15.199(1)
_cell_length_c 6.7114(6)
_cell_measurement_temperature 93.2
_cell_volume 2647(1)
_exptl_crystal_density_diffrn 1.507
_cod_original_formula_sum 'C38 H24 N4 O4 '
_cod_database_code 8100611

loop_
_symmetry_equiv_pos_as_xyz
x,y,z
1/2-x,1/2-y,z
1/2+x,-y,1/2-z
-x,1/2+y,1/2-z
-x,-y,-z
1/2+x,1/2+y,-z
1/2-x,y,1/2+z
x,1/2-y,1/2+z

loop_
_atom_site_label
_atom_site_type_symbol
_atom_site_fract_x
_atom_site_fract_y
_atom_site_fract_z
_atom_site_U_iso_or_equiv
_atom_site_adp_type
_atom_site_occupancy
_atom_site_calc_flag
_atom_site_refinement_flags
_atom_site_disorder_assembly
_atom_site_disorder_group
O(1) O 0.01570(6) 0.2021(1) 0.2622(3) 0.0233(5) Uani 1.00 d . . .
O(2) O 0.06084(6) 0.4918(1) 0.3018(3) 0.0251(6) Uani 1.00 d . . .
N(1) N 0.03837(8) 0.3473(1) 0.2985(3) 0.0176(7) Uani 1.00 d . . .
N(2) N -0.21085(8) 0.3586(2) 0.1831(3) 0.0274(7) Uani 1.00 d . . .
C(1) C 0.04998(10) 0.2576(2) 0.2748(4) 0.0206(8) Uani 1.00 d . . .
C(2) C 0.10552(9) 0.2328(2) 0.2704(4) 0.0175(8) Uani 1.00 d . . .
C(3) C 0.11926(10) 0.1450(2) 0.2690(4) 0.0191(8) Uani 1.00 d . . .
C(4) C 0.17084(9) 0.1203(2) 0.2689(4) 0.0168(7) Uani 1.00 d . . .
C(5) C 0.21023(10) 0.1826(2) 0.2674(4) 0.0170(8) Uani 1.00 d . . .
C(6) C 0.19681(10) 0.2749(2) 0.2668(4) 0.0157(7) Uani 1.00 d . . .
C(7) C 0.23529(9) 0.3420(2) 0.2649(4) 0.0147(7) Uani 1.00 d . . .
C(8) C 0.21911(9) 0.4293(2) 0.2648(4) 0.0181(8) Uani 1.00 d . . .
C(9) C 0.16723(9) 0.4517(2) 0.2689(4) 0.0188(8) Uani 1.00 d . . .
C(10) C 0.12965(9) 0.3888(2) 0.2740(4) 0.0158(8) Uani 1.00 d . . .
C(11) C 0.0748(1) 0.4147(2) 0.2913(4) 0.0213(8) Uani 1.00 d . . .
C(12) C 0.14381(9) 0.2993(2) 0.2702(4) 0.0156(7) Uani 1.00 d . . .
C(13) C -0.01636(9) 0.3697(2) 0.3319(4) 0.0206(8) Uani 1.00 d . . .
C(14) C -0.0448(1) 0.3889(2) 0.1408(4) 0.0291(9) Uani 1.00 d . . .
C(15) C -0.10269(10) 0.3774(2) 0.1598(4) 0.0208(8) Uani 1.00 d . . .
C(16) C -0.1313(1) 0.3505(2) -0.0035(4) 0.0267(9) Uani 1.00 d . . .
C(17) C -0.1852(1) 0.3423(2) 0.0141(4) 0.0292(9) Uani 1.00 d . . .
C(18) C -0.1823(1) 0.3818(2) 0.3404(4) 0.0244(9) Uani 1.00 d . . .
C(19) C -0.1291(1) 0.3927(2) 0.3350(4) 0.0225(9) Uani 1.00 d . . .
H(1) H 0.0929 0.1012 0.2671 0.0230 Uiso 1.00 calc . . .
H(2) H 0.1795 0.0598 0.2715 0.0224 Uiso 1.00 calc . . .
H(4) H 0.2444 0.4747 0.2607 0.0221 Uiso 1.00 calc . . .
H(5) H 0.1575 0.5127 0.2691 0.0239 Uiso 1.00 calc . . .
H(6) H -0.0326 0.3220 0.3997 0.0271 Uiso 1.00 calc . . .
H(7) H -0.0177 0.4206 0.4153 0.0271 Uiso 1.00 calc . . .
H(8) H -0.0379 0.4471 0.1015 0.0319 Uiso 1.00 calc . . .
H(9) H -0.0327 0.3489 0.0414 0.0319 Uiso 1.00 calc . . .
H(10) H -0.1149 0.3373 -0.1272 0.0317 Uiso 1.00 calc . . .
H(11) H -0.2039 0.3239 -0.1010 0.0353 Uiso 1.00 calc . . .
H(12) H -0.1996 0.3919 0.4634 0.0303 Uiso 1.00 calc . . .
H(13) H -0.1111 0.4094 0.4518 0.0280 Uiso 1.00 calc . . .

loop_
_atom_site_aniso_label
_atom_site_aniso_U_11
_atom_site_aniso_U_22
_atom_site_aniso_U_33
_atom_site_aniso_U_12
_atom_site_aniso_U_13
_atom_site_aniso_U_23
O(1) 0.019(1) 0.029(1) 0.021(1) -0.0041(9) 0.002(1) 0.000(1)
O(2) 0.028(1) 0.019(1) 0.029(1) 0.0036(10) 0.001(1) -0.001(1)
N(1) 0.012(1) 0.024(2) 0.017(1) 0.004(1) 0.001(1) 0.000(1)
N(2) 0.024(1) 0.027(2) 0.031(1) -0.002(1) -0.001(1) -0.001(1)
C(1) 0.022(2) 0.032(2) 0.007(1) -0.001(2) 0.001(1) 0.000(2)
C(2) 0.014(1) 0.029(2) 0.009(1) -0.001(1) 0.000(1) -0.003(2)
C(3) 0.019(1) 0.022(2) 0.016(1) -0.005(1) 0.000(1) 0.000(2)
C(4) 0.022(2) 0.016(2) 0.012(1) 0.001(1) 0.003(1) 0.002(2)
C(5) 0.018(1) 0.022(2) 0.011(1) 0.001(1) 0.001(2) 0.000(2)
C(6) 0.016(1) 0.024(2) 0.006(1) -0.001(1) 0.001(1) 0.000(2)
C(7) 0.013(1) 0.022(2) 0.009(1) 0.000(1) -0.001(1) 0.001(2)
C(8) 0.014(1) 0.022(2) 0.017(2) -0.003(1) 0.001(2) 0.004(2)
C(9) 0.022(2) 0.018(2) 0.016(1) 0.003(1) 0.004(2) 0.001(2)
C(10) 0.012(1) 0.024(2) 0.011(1) 0.000(1) 0.000(1) -0.001(2)
C(11) 0.022(1) 0.031(2) 0.011(2) -0.003(2) -0.001(1) 0.000(2)
C(12) 0.013(1) 0.024(2) 0.010(1) -0.001(1) -0.002(1) 0.000(2)
C(13) 0.019(2) 0.026(2) 0.017(1) 0.003(1) 0.002(1) 0.000(1)
C(14) 0.023(2) 0.047(2) 0.018(1) 0.009(2) -0.001(1) 0.006(2)
C(15) 0.014(1) 0.029(2) 0.019(2) -0.002(1) -0.004(1) 0.000(2)
C(16) 0.021(2) 0.038(2) 0.022(1) 0.005(2) 0.003(2) -0.003(2)
C(17) 0.030(2) 0.029(2) 0.028(2) 0.003(2) -0.006(2) -0.002(2)
C(18) 0.023(2) 0.026(2) 0.024(2) 0.004(2) -0.001(2) -0.001(2)
C(19) 0.016(2) 0.029(2) 0.022(2) 0.002(1) -0.001(1) -0.004(2)

loop_
_geom_bond_atom_site_label_1
_geom_bond_atom_site_label_2
_geom_bond_distance
_geom_bond_site_symmetry_1
_geom_bond_site_symmetry_2
_geom_bond_publ_flag
O(1) C(1) 1.228(3) . . yes
O(2) C(11) 1.230(3) . . yes
N(1) C(1) 1.406(3) . . yes
N(1) C(11) 1.395(3) . . yes
N(1) C(13) 1.478(3) . . yes
N(2) C(17) 1.338(3) . . yes
N(2) C(18) 1.337(3) . . yes
C(1) C(2) 1.490(3) . . yes
C(2) C(3) 1.382(3) . . yes
C(2) C(12) 1.417(3) . . yes
C(3) C(4) 1.390(3) . . yes
C(4) C(5) 1.393(3) . . yes
C(5) C(6) 1.445(3) . . yes
C(5) C(7) 1.463(3) . 2_555 yes
C(6) C(7) 1.428(3) . . yes
C(6) C(12) 1.425(3) . . yes
C(7) C(8) 1.391(3) . . yes
C(8) C(9) 1.389(3) . . yes
C(9) C(10) 1.367(3) . . yes
C(10) C(11) 1.481(3) . . yes
C(10) C(12) 1.409(3) . . yes
C(13) C(14) 1.508(3) . . yes
C(14) C(15) 1.519(3) . . yes
C(15) C(16) 1.385(4) . . yes
C(15) C(19) 1.381(3) . . yes
C(16) C(17) 1.409(4) . . yes
C(18) C(19) 1.391(3) . . yes
